data_7135516
loop_
_publ_author_name
'Shanmugapriya, V.'
'Panda, Pradeepta K.'

_publ_section_title
;
 A bipyrrole scaffold as an emerging Frontier in robust design of high
 energy materials.
;
_journal_issue 6
_journal_name_full 'Chemical communications (Cambridge, England)'
_journal_page_first 1936
_journal_page_last 1940
_journal_paper_doi 10.1039/d5cc06662j
_journal_volume 62
_journal_year 2026
_chemical_formula_moiety 'C10 H10 N4 O4'
_chemical_formula_sum 'C10 H10 N4 O4'
_chemical_formula_weight 250.22
_space_group_crystal_system monoclinic
_space_group_IT_number 15
_space_group_name_Hall '-C 2yc'
_space_group_name_H-M_alt 'C 1 2/c 1'
_atom_sites_solution_hydrogens geom
_atom_sites_solution_primary iterative
_audit_creation_date 2025-10-16
_audit_creation_method
;
Olex2 1.3-ac4
(compiled 2018.12.18 svn.r3554 for Rigaku Oxford Diffraction, GUI svn.r1)
;
_audit_update_record
;
2025-11-17 deposited with the CCDC.	2025-12-16 downloaded from the CCDC.
;
_cell_angle_alpha 90
_cell_angle_beta 100.804(14)
_cell_angle_gamma 90
_cell_formula_units_Z 8
_cell_length_a 20.286(7)
_cell_length_b 8.192(3)
_cell_length_c 13.640(5)
_cell_measurement_reflns_used 7783
_cell_measurement_temperature 296(2)
_cell_measurement_theta_max 26.30
_cell_measurement_theta_min 2.69
_cell_volume 2226.6(14)
_computing_cell_refinement 'SAINT V8.40B (?, 2016)'
_computing_data_reduction 'SAINT V8.40B (?, 2016)'
_computing_molecular_graphics 'Olex2 (Dolomanov et al., 2009)'
_computing_publication_material 'Olex2 (Dolomanov et al., 2009)'
_computing_structure_refinement 'ShelXL (Sheldrick, 2015)'
_computing_structure_solution 'olex2.solve (Bourhis et al., 2015)'
_diffrn_ambient_temperature 296.0
_diffrn_measured_fraction_theta_full 0.999
_diffrn_measured_fraction_theta_max 0.984
_diffrn_measurement_device_type 'Bruker APEX-II CCD'
_diffrn_measurement_method '\f and \w scans'
_diffrn_radiation_type MoK\a
_diffrn_radiation_wavelength 0.71073
_diffrn_reflns_av_R_equivalents 0.0597
_diffrn_reflns_av_unetI/netI 0.0306
_diffrn_reflns_Laue_measured_fraction_full 0.999
_diffrn_reflns_Laue_measured_fraction_max 0.984
_diffrn_reflns_limit_h_max 26
_diffrn_reflns_limit_h_min -26
_diffrn_reflns_limit_k_max 10
_diffrn_reflns_limit_k_min -10
_diffrn_reflns_limit_l_max 17
_diffrn_reflns_limit_l_min -17
_diffrn_reflns_number 25607
_diffrn_reflns_point_group_measured_fraction_full 0.999
_diffrn_reflns_point_group_measured_fraction_max 0.984
_diffrn_reflns_theta_full 25.242
_diffrn_reflns_theta_max 27.877
_diffrn_reflns_theta_min 2.688
_diffrn_standards_number 0
_exptl_absorpt_coefficient_mu 0.118
_exptl_absorpt_correction_T_max 0.7456
_exptl_absorpt_correction_T_min 0.6405
_exptl_absorpt_correction_type multi-scan
_exptl_absorpt_process_details
'SADABS-2016/2 (Bruker,2016/2) was used for absorption correction. wR2(int) was 0.1568 before and 0.0747 after correction. The Ratio of minimum to maximum transmission is 0.8590. The \l/2 correction factor is Not present.'
_exptl_crystal_colour 'clear light colourless'
_exptl_crystal_colour_lustre clear
_exptl_crystal_colour_modifier light
_exptl_crystal_colour_primary colourless
_exptl_crystal_density_diffrn 1.493
_exptl_crystal_description block
_exptl_crystal_F_000 1040
_exptl_crystal_size_max 0.2
_exptl_crystal_size_mid 0.1
_exptl_crystal_size_min 0.1
_refine_diff_density_max 0.326
_refine_diff_density_min -0.273
_refine_diff_density_rms 0.085
_refine_ls_extinction_method none
_refine_ls_goodness_of_fit_ref 1.056
_refine_ls_hydrogen_treatment constr
_refine_ls_matrix_type full
_refine_ls_number_parameters 165
_refine_ls_number_reflns 2606
_refine_ls_number_restraints 0
_refine_ls_restrained_S_all 1.056
_refine_ls_R_factor_all 0.0720
_refine_ls_R_factor_gt 0.0553
_refine_ls_shift/su_max 0.001
_refine_ls_shift/su_mean 0.000
_refine_ls_structure_factor_coef Fsqd
_refine_ls_weighting_details 'w=1/[\s^2^(Fo^2^)+(0.0937P)^2^+0.4847P] where P=(Fo^2^+2Fc^2^)/3'
_refine_ls_weighting_scheme calc
_refine_ls_wR_factor_gt 0.1551
_refine_ls_wR_factor_ref 0.1649
_reflns_Friedel_coverage 0.000
_reflns_number_gt 1913
_reflns_number_total 2606
_reflns_threshold_expression 'I > 2\s(I)'
_cod_data_source_file d5cc06662j2.cif
_cod_data_source_block VSP-C4
_cod_original_cell_volume 2226.5(13)
_cod_database_code 7135516
_shelx_shelxl_version_number 2018/3
_shelx_space_group_comment
;
The symmetry employed for this shelxl refinement is uniquely defined
by the following loop, which should always be used as a source of
symmetry information in preference to the above space-group names.
They are only intended as comments.
;
_shelx_estimated_absorpt_t_max 0.988
_shelx_estimated_absorpt_t_min 0.977
_olex2_refinement_description
;
1. Others
 Fixed Uiso: H00B(0.069) H00C(0.071) H00A(0.095) H00D(0.095) H00E(0.095)
 H00G(0.083) H00F(0.099) H00H(0.099) H00I(0.099) H00J(0.093)
 Fixed X: H00B(0.48848) H00C(0.412899) H00A(0.592879) H00D(0.612999)
 H00E(0.665471) H00G(0.654454) H00F(0.659779) H00H(0.616105) H00I(0.621983)
 H00J(0.746426)
 Fixed Y: H00B(0.475651) H00C(0.241613) H00A(0.492134) H00D(0.673192)
 H00E(0.553981) H00G(0.287627) H00F(0.093756) H00H(-0.046172) H00I(-0.029232)
 H00J(0.490592)
 Fixed Z: H00B(0.601842) H00C(0.616493) H00A(0.757367) H00D(0.740147)
 H00E(0.801758) H00G(0.471469) H00F(0.63541) H00H(0.577667) H00I(0.693465)
 H00J(0.50066)
;
_olex2_submission_special_instructions 'No special instructions were received'

loop_
_space_group_symop_operation_xyz
'x, y, z'
'-x, y, -z+1/2'
'x+1/2, y+1/2, z'
'-x+1/2, y+1/2, -z+1/2'
'-x, -y, -z'
'x, -y, z-1/2'
'-x+1/2, -y+1/2, -z'
'x+1/2, -y+1/2, z-1/2'

loop_
_atom_site_label
_atom_site_type_symbol
_atom_site_fract_x
_atom_site_fract_y
_atom_site_fract_z
_atom_site_U_iso_or_equiv
_atom_site_adp_type
_atom_site_occupancy
_atom_site_site_symmetry_order
_atom_site_calc_flag
_atom_site_refinement_flags_posn
_atom_site_refinement_flags_adp
_atom_site_refinement_flags_occupancy
_atom_site_disorder_assembly
_atom_site_disorder_group
N001 N 0.56155(7) 0.13663(16) 0.61652(9) 0.0484(4) Uani 1 1 d . . . . .
N002 N 0.65082(7) 0.51384(16) 0.65527(10) 0.0499(4) Uani 1 1 d . . . . .
O003 O 0.51103(9) -0.18078(19) 0.62352(12) 0.0863(5) Uani 1 1 d . . . . .
N1 N 0.47371(10) -0.0654(2) 0.62784(11) 0.0646(5) Uani 1 1 d . . . . .
O1 O 0.41527(9) -0.0812(2) 0.63650(13) 0.0936(6) Uani 1 1 d . . . . .
C006 C 0.56346(8) 0.30359(19) 0.60786(12) 0.0481(4) Uani 1 1 d . . . . .
N2 N 0.74767(9) 0.6959(2) 0.66252(19) 0.0865(7) Uani 1 1 d . . . . .
C008 C 0.49664(9) 0.0983(2) 0.62097(11) 0.0516(4) Uani 1 1 d . . . . .
C009 C 0.62407(8) 0.3884(2) 0.59487(12) 0.0498(4) Uani 1 1 d . . . . .
O00A O 0.73408(10) 0.7730(3) 0.7329(2) 0.1346(10) Uani 1 1 d . . . . .
C00B C 0.50057(9) 0.3660(2) 0.60699(14) 0.0575(5) Uani 1 1 d . . . . .
H00B H 0.488480 0.475651 0.601842 0.069 Uiso 1 1 calc R . . . .
C00C C 0.45852(10) 0.2361(2) 0.61518(14) 0.0594(5) Uani 1 1 d . . . . .
H00C H 0.412899 0.241613 0.616493 0.071 Uiso 1 1 calc R . . . .
C00D C 0.70560(9) 0.5676(2) 0.62031(16) 0.0610(5) Uani 1 1 d . . . . .
O2 O 0.79692(10) 0.7253(3) 0.6271(2) 0.1292(9) Uani 1 1 d . . . . .
C00F C 0.62866(10) 0.5624(2) 0.74637(15) 0.0635(5) Uani 1 1 d . . . . .
H00A H 0.592879 0.492134 0.757367 0.095 Uiso 1 1 calc GR . . . .
H00D H 0.612999 0.673192 0.740147 0.095 Uiso 1 1 calc GR . . . .
H00E H 0.665471 0.553981 0.801758 0.095 Uiso 1 1 calc GR . . . .
C00G C 0.66201(11) 0.3652(3) 0.52213(15) 0.0689(6) Uani 1 1 d . . . . .
H00G H 0.654454 0.287627 0.471469 0.083 Uiso 1 1 calc R . . . .
C00H C 0.61981(10) 0.0297(2) 0.63209(16) 0.0661(5) Uani 1 1 d . . . . .
H00F H 0.659779 0.093756 0.635410 0.099 Uiso 1 1 calc GR . . . .
H00H H 0.616105 -0.046172 0.577667 0.099 Uiso 1 1 calc GR . . . .
H00I H 0.621983 -0.029232 0.693465 0.099 Uiso 1 1 calc GR . . . .
C00I C 0.71302(11) 0.4777(3) 0.53833(18) 0.0772(6) Uani 1 1 d . . . . .
H00J H 0.746426 0.490592 0.500660 0.093 Uiso 1 1 calc R . . . .

loop_
_atom_site_aniso_label
_atom_site_aniso_U_11
_atom_site_aniso_U_22
_atom_site_aniso_U_33
_atom_site_aniso_U_23
_atom_site_aniso_U_13
_atom_site_aniso_U_12
N001 0.0587(9) 0.0435(7) 0.0431(7) 0.0019(6) 0.0102(6) -0.0081(6)
N002 0.0489(8) 0.0386(7) 0.0593(8) 0.0014(6) 0.0027(6) -0.0019(6)
O003 0.1187(15) 0.0497(8) 0.0859(11) 0.0040(7) 0.0073(9) -0.0184(9)
N1 0.0910(13) 0.0592(10) 0.0436(8) -0.0013(7) 0.0130(8) -0.0315(9)
O1 0.1027(13) 0.0914(12) 0.0942(11) -0.0081(9) 0.0380(9) -0.0539(10)
C006 0.0565(10) 0.0449(9) 0.0441(8) -0.0002(6) 0.0123(7) -0.0090(7)
N2 0.0517(10) 0.0568(11) 0.1409(19) 0.0062(12) -0.0075(11) -0.0093(8)
C008 0.0636(10) 0.0513(9) 0.0409(8) -0.0014(7) 0.0122(7) -0.0198(8)
C009 0.0546(9) 0.0435(8) 0.0521(9) 0.0002(7) 0.0122(7) -0.0077(7)
O00A 0.0812(13) 0.0980(14) 0.218(3) -0.0770(17) 0.0109(14) -0.0238(10)
C00B 0.0605(10) 0.0508(9) 0.0643(11) -0.0014(8) 0.0195(8) -0.0058(8)
C00C 0.0563(10) 0.0666(12) 0.0581(10) -0.0052(8) 0.0182(8) -0.0123(9)
C00D 0.0471(9) 0.0485(10) 0.0847(13) 0.0109(9) 0.0052(8) -0.0091(7)
O2 0.0702(12) 0.1125(15) 0.203(2) 0.0131(15) 0.0215(13) -0.0436(11)
C00F 0.0710(12) 0.0549(10) 0.0628(11) -0.0140(8) 0.0082(9) 0.0040(9)
C00G 0.0784(13) 0.0724(12) 0.0619(11) -0.0095(9) 0.0290(10) -0.0202(10)
C00H 0.0708(12) 0.0561(11) 0.0695(12) 0.0046(9) 0.0084(9) 0.0007(9)
C00I 0.0707(13) 0.0828(15) 0.0853(15) 0.0078(12) 0.0335(11) -0.0189(11)

loop_
_atom_type_symbol
_atom_type_description
_atom_type_scat_dispersion_real
_atom_type_scat_dispersion_imag
_atom_type_scat_source
C C 0.0033 0.0016 'International Tables Vol C Tables 4.2.6.8 and 6.1.1.4'
H H 0.0000 0.0000 'International Tables Vol C Tables 4.2.6.8 and 6.1.1.4'
N N 0.0061 0.0033 'International Tables Vol C Tables 4.2.6.8 and 6.1.1.4'
O O 0.0106 0.0060 'International Tables Vol C Tables 4.2.6.8 and 6.1.1.4'

loop_
_geom_angle_atom_site_label_1
_geom_angle_atom_site_label_2
_geom_angle_atom_site_label_3
_geom_angle
_geom_angle_site_symmetry_1
_geom_angle_site_symmetry_3
_geom_angle_publ_flag
C006 N001 C00H 125.25(14) . . ?
C008 N001 C006 105.99(14) . . ?
C008 N001 C00H 128.22(15) . . ?
C009 N002 C00F 124.78(15) . . ?
C00D N002 C009 106.88(15) . . ?
C00D N002 C00F 127.89(16) . . ?
O003 N1 O1 123.07(17) . . ?
O003 N1 C008 120.80(18) . . ?
O1 N1 C008 116.12(19) . . ?
N001 C006 C009 121.68(15) . . ?
C00B C006 N001 109.31(14) . . ?
C00B C006 C009 128.87(16) . . ?
O00A N2 C00D 119.9(2) . . ?
O2 N2 O00A 122.3(2) . . ?
O2 N2 C00D 117.8(3) . . ?
N001 C008 N1 123.17(18) . . ?
C00C C008 N001 110.41(14) . . ?
C00C C008 N1 126.40(18) . . ?
N002 C009 C006 122.48(15) . . ?
N002 C009 C00G 109.03(15) . . ?
C00G C009 C006 128.44(16) . . ?
C006 C00B C00C 107.40(17) . . ?
C008 C00C C00B 106.89(17) . . ?
N002 C00D N2 124.8(2) . . ?
N002 C00D C00I 109.49(17) . . ?
C00I C00D N2 125.7(2) . . ?
C00I C00G C009 107.29(18) . . ?
C00D C00I C00G 107.30(17) . . ?

loop_
_geom_bond_atom_site_label_1
_geom_bond_atom_site_label_2
_geom_bond_distance
_geom_bond_site_symmetry_2
_geom_bond_publ_flag
N001 C006 1.374(2) . ?
N001 C008 1.366(2) . ?
N001 C00H 1.455(2) . ?
N002 C009 1.364(2) . ?
N002 C00D 1.362(2) . ?
N002 C00F 1.454(2) . ?
O003 N1 1.219(2) . ?
N1 O1 1.220(2) . ?
N1 C008 1.428(2) . ?
C006 C009 1.452(2) . ?
C006 C00B 1.373(2) . ?
N2 O00A 1.223(3) . ?
N2 C00D 1.407(3) . ?
N2 O2 1.213(3) . ?
C008 C00C 1.362(3) . ?
C009 C00G 1.378(3) . ?
C00B C00C 1.382(3) . ?
C00D C00I 1.370(3) . ?
C00G C00I 1.372(3) . ?
